data_9014373
loop_
_publ_author_name
'Costentin, G.'
'Leclaire, A.'
'Borel, M.'
'Grandin, A.'
'Raveau, B.'

_publ_section_title
;
 Determination of the crystal structure of Mo(V)2P4O15
 _cod_database_code 1001467
;
_journal_name_full 'Zeitschrift fur Kristallographie'
_journal_page_first 53
_journal_page_last 58
_journal_volume 201
_journal_year 1992
_chemical_formula_sum 'Mo O7.5 P2'
_space_group_IT_number 14
_symmetry_space_group_name_Hall '-P 2ybc'
_symmetry_space_group_name_H-M 'P 1 21/c 1'
_cell_angle_alpha 90
_cell_angle_beta 106.7050
_cell_angle_gamma 90
_cell_length_a 8.3068
_cell_length_b 6.5262
_cell_length_c 10.7181
_cell_formula_units_Z 4
_cell_volume 556.526
_database_code_amcsd 0011020
_exptl_crystal_density_diffrn 3.317
_cod_duplicate_entry 1001467
_cod_original_formula_sum 'Mo P2 O7.5'
_cod_database_code 9014373
_amcsd_formula_title 'Mo2 O15 P4'

loop_
_space_group_symop_operation_xyz
x,y,z
x,1/2-y,1/2+z
-x,1/2+y,1/2-z
-x,-y,-z

loop_
_atom_site_label
_atom_site_fract_x
_atom_site_fract_y
_atom_site_fract_z
_atom_site_occupancy
Mo1 0.20220 0.25470 0.14960 1.00000
P1 0.18450 0.55590 0.39880 1.00000
P2 0.41590 0.88680 0.37370 1.00000
O1 0.15000 0.43600 0.04400 1.00000
O2 0.45100 0.29900 0.17700 1.00000
O3 0.20200 0.02200 0.02800 1.00000
O4 -0.02700 0.17200 0.15500 1.00000
O5 0.22500 0.41400 0.31300 1.00000
O6 0.28900 0.01200 0.28700 1.00000
O7 0.33100 0.71500 0.43200 1.00000
O8 0.48600 0.06000 0.47600 0.50000

loop_
_cod_related_entry_id
_cod_related_entry_database
_cod_related_entry_code
1 AMCSD 0011020
